data_4103020
loop_
_publ_author_name
'Sven Krieck'
'Helmar G\"orls'
'Matthias Westerhausen'

_publ_contact_author
;
      Matthias Westerhausen
      Institut f\"ur anorganische und analytische Chemie
      Friedrich-Schiller-Universit\"at Jena
      August-Bebel-Str. 2
      07743 Jena
      Germany
;
_publ_contact_author_email m.we@uni-jena.de
_publ_contact_author_fax '03641 948 102'
_publ_contact_author_phone '03641 948 110'
_publ_section_title
;
 Mechanistic Elucidation of the Formation of the Inverse Ca(I) Sandwich
 Complex [(thf)~3~Ca(\m-C~6~H~3~-1,3,5-Ph~3~)Ca(thf)~3~]and Stability of
 Aryl-Substituted Phenylcalcium Complexes
;
_journal_name_full 'Journal of the American Chemical Society'
_journal_page_first 12492
_journal_page_last 12501
_journal_paper_doi 10.1021/ja105534w
_journal_volume 132
_journal_year 2010
_chemical_formula_moiety 'C32 H41 Ca I O3'
_chemical_formula_sum 'C32 H41 Ca I O3'
_chemical_formula_weight 640.63
_chemical_name_systematic
; 
 ? 
;
_space_group_IT_number 9
_symmetry_cell_setting monoclinic
_symmetry_space_group_name_Hall 'C -2yc'
_symmetry_space_group_name_H-M 'C 1 c 1'
_atom_sites_solution_hydrogens geom
_atom_sites_solution_primary direct
_atom_sites_solution_secondary difmap
_audit_creation_method SHELXL-97
_cell_angle_alpha 90.00
_cell_angle_beta 121.825(2)
_cell_angle_gamma 90.00
_cell_formula_units_Z 4
_cell_length_a 10.3305(2)
_cell_length_b 39.9525(9)
_cell_length_c 8.7003(3)
_cell_measurement_reflns_used 10805
_cell_measurement_temperature 183(2)
_cell_measurement_theta_max 27.47
_cell_measurement_theta_min 2.78
_cell_volume 3051.03(15)
_computing_cell_refinement DENZO
_computing_data_collection COLLECT
_computing_data_reduction DENZO
_computing_molecular_graphics SHELXTL/PC
_computing_publication_material SHELXL-97
_computing_structure_refinement 'SHELXL-97 (Sheldrick, 1997)'
_computing_structure_solution 'SHELXS-97 (Sheldrick, 1990)'
_diffrn_ambient_temperature 183(2)
_diffrn_measured_fraction_theta_full 0.996
_diffrn_measured_fraction_theta_max 0.996
_diffrn_measurement_device_type KappaCCD
_diffrn_measurement_method 'phi- + omega-scan'
_diffrn_radiation_monochromator graphite
_diffrn_radiation_source 'fine-focus sealed tube'
_diffrn_radiation_type MoK\a
_diffrn_radiation_wavelength 0.71073
_diffrn_reflns_av_R_equivalents 0.0326
_diffrn_reflns_av_sigmaI/netI 0.0589
_diffrn_reflns_limit_h_max 13
_diffrn_reflns_limit_h_min -13
_diffrn_reflns_limit_k_max 51
_diffrn_reflns_limit_k_min -45
_diffrn_reflns_limit_l_max 9
_diffrn_reflns_limit_l_min -11
_diffrn_reflns_number 10805
_diffrn_reflns_theta_full 27.47
_diffrn_reflns_theta_max 27.47
_diffrn_reflns_theta_min 2.78
_exptl_absorpt_coefficient_mu 1.247
_exptl_absorpt_correction_type none
_exptl_crystal_colour colourless
_exptl_crystal_density_diffrn 1.395
_exptl_crystal_density_method 'not measured'
_exptl_crystal_description prism
_exptl_crystal_F_000 1320
_exptl_crystal_size_max 0.05
_exptl_crystal_size_mid 0.05
_exptl_crystal_size_min 0.05
_refine_diff_density_max 0.484
_refine_diff_density_min -0.590
_refine_diff_density_rms 0.070
_refine_ls_abs_structure_details 'Flack H D (1983), Acta Cryst. A39, 876-881'
_refine_ls_abs_structure_Flack -0.021(17)
_refine_ls_extinction_method none
_refine_ls_goodness_of_fit_ref 0.994
_refine_ls_hydrogen_treatment constr
_refine_ls_matrix_type full
_refine_ls_number_parameters 334
_refine_ls_number_reflns 6359
_refine_ls_number_restraints 2
_refine_ls_restrained_S_all 0.994
_refine_ls_R_factor_all 0.0527
_refine_ls_R_factor_gt 0.0354
_refine_ls_shift/su_max 0.012
_refine_ls_shift/su_mean 0.000
_refine_ls_structure_factor_coef Fsqd
_refine_ls_weighting_details 'calc w=1/[\s^2^(Fo^2^)+(0.0368P)^2^+0.0000P] where P=(Fo^2^+2Fc^2^)/3'
_refine_ls_weighting_scheme calc
_refine_ls_wR_factor_gt 0.0710
_refine_ls_wR_factor_ref 0.0771
_reflns_number_gt 5257
_reflns_number_total 6359
_reflns_threshold_expression >2sigma(I)
_cod_data_source_file ja105534w_si_001_4.cif
_cod_data_source_block FO3829
_cod_original_cell_volume 3051.03(14)
_cod_original_sg_symbol_H-M 'C c'
_cod_database_code 4103020

loop_
_symmetry_equiv_pos_as_xyz
'x, y, z'
'x, -y, z+1/2'
'x+1/2, y+1/2, z'
'x+1/2, -y+1/2, z+1/2'

loop_
_atom_site_label
_atom_site_type_symbol
_atom_site_fract_x
_atom_site_fract_y
_atom_site_fract_z
_atom_site_U_iso_or_equiv
_atom_site_adp_type
_atom_site_occupancy
_atom_site_symmetry_multiplicity
_atom_site_calc_flag
_atom_site_refinement_flags
_atom_site_disorder_assembly
_atom_site_disorder_group
I1 I -0.45225(3) 0.163270(6) -0.10214(4) 0.04043(9) Uani 1 1 d . . .
Ca1 Ca -0.13959(7) 0.131751(18) 0.16073(10) 0.02611(17) Uani 1 1 d . . .
O1 O 0.0516(4) 0.09727(5) 0.3937(6) 0.0343(6) Uani 1 1 d . . .
O2 O -0.2522(3) 0.11287(8) 0.3247(4) 0.0369(7) Uani 1 1 d . A .
O3 O -0.0258(3) 0.17887(8) 0.3443(5) 0.0339(8) Uani 1 1 d . B .
C1 C -0.0243(4) 0.11349(9) -0.0184(6) 0.0263(8) Uani 1 1 d . . .
C2 C -0.0226(4) 0.07861(9) -0.0479(5) 0.0270(9) Uani 1 1 d . . .
C3 C 0.0820(4) 0.06399(10) -0.0832(6) 0.0340(10) Uani 1 1 d . . .
H3A H 0.0796 0.0405 -0.1019 0.041 Uiso 1 1 calc R . .
C4 C 0.1887(5) 0.08343(11) -0.0912(6) 0.0383(11) Uani 1 1 d . . .
H4A H 0.2619 0.0733 -0.1110 0.046 Uiso 1 1 calc R . .
C5 C 0.1888(4) 0.11780(11) -0.0702(6) 0.0336(9) Uani 1 1 d . . .
H5A H 0.2604 0.1314 -0.0786 0.040 Uiso 1 1 calc R . .
C6 C 0.0834(4) 0.13249(9) -0.0367(5) 0.0294(9) Uani 1 1 d . . .
C7 C 0.0826(4) 0.16984(9) -0.0225(5) 0.0286(9) Uani 1 1 d . . .
C8 C 0.2135(4) 0.18907(11) 0.0384(6) 0.0364(10) Uani 1 1 d . . .
H8A H 0.3077 0.1783 0.0763 0.044 Uiso 1 1 calc R . .
C9 C 0.2084(5) 0.22388(11) 0.0446(6) 0.0418(11) Uani 1 1 d . . .
H9A H 0.2990 0.2364 0.0846 0.050 Uiso 1 1 calc R . .
C10 C 0.0748(5) 0.24067(10) -0.0059(6) 0.0408(10) Uani 1 1 d . . .
C11 C -0.0561(4) 0.22149(10) -0.0664(6) 0.0368(10) Uani 1 1 d . . .
H11A H -0.1497 0.2323 -0.1018 0.044 Uiso 1 1 calc R . .
C12 C -0.0520(4) 0.18705(10) -0.0758(6) 0.0315(9) Uani 1 1 d . . .
H12A H -0.1437 0.1747 -0.1198 0.038 Uiso 1 1 calc R . .
C13 C 0.0678(6) 0.27848(11) -0.0015(8) 0.0595(15) Uani 1 1 d . . .
H13A H 0.1715 0.2876 0.0646 0.089 Uiso 1 1 calc R . .
H13B H 0.0145 0.2852 0.0593 0.089 Uiso 1 1 calc R . .
H13C H 0.0129 0.2872 -0.1254 0.089 Uiso 1 1 calc R . .
C14 C -0.1371(4) 0.05711(9) -0.0408(5) 0.0274(8) Uani 1 1 d . . .
C15 C -0.2800(4) 0.06960(10) -0.0942(5) 0.0294(8) Uani 1 1 d . . .
H15A H -0.3052 0.0918 -0.1399 0.035 Uiso 1 1 calc R . .
C16 C -0.3881(4) 0.05059(10) -0.0828(6) 0.0342(9) Uani 1 1 d . . .
H16A H -0.4845 0.0600 -0.1191 0.041 Uiso 1 1 calc R . .
C17 C -0.3551(5) 0.01785(11) -0.0184(6) 0.0417(11) Uani 1 1 d . . .
C18 C -0.2158(5) 0.00500(11) 0.0291(6) 0.0424(11) Uani 1 1 d . . .
H18A H -0.1931 -0.0176 0.0691 0.051 Uiso 1 1 calc R . .
C19 C -0.1071(4) 0.02380(10) 0.0206(6) 0.0350(9) Uani 1 1 d . . .
H19A H -0.0112 0.0141 0.0567 0.042 Uiso 1 1 calc R . .
C20 C -0.4713(6) -0.00318(14) -0.0065(8) 0.0608(15) Uani 1 1 d . . .
H20A H -0.4187 -0.0198 0.0898 0.091 Uiso 1 1 calc R . .
H20B H -0.5370 -0.0146 -0.1221 0.091 Uiso 1 1 calc R . .
H20C H -0.5335 0.0113 0.0205 0.091 Uiso 1 1 calc R . .
C21 C 0.0208(5) 0.06490(10) 0.4413(6) 0.0374(10) Uani 1 1 d . . .
H21A H -0.0711 0.0549 0.3366 0.045 Uiso 1 1 calc R . .
H21B H 0.0036 0.0670 0.5426 0.045 Uiso 1 1 calc R . .
C22 C 0.1590(5) 0.04327(11) 0.4966(7) 0.0432(11) Uani 1 1 d . . .
H22A H 0.2171 0.0392 0.6287 0.052 Uiso 1 1 calc R . .
H22B H 0.1285 0.0215 0.4330 0.052 Uiso 1 1 calc R . .
C23 C 0.2524(5) 0.06318(11) 0.4420(7) 0.0444(11) Uani 1 1 d . . .
H23A H 0.3627 0.0593 0.5266 0.053 Uiso 1 1 calc R . .
H23B H 0.2253 0.0573 0.3179 0.053 Uiso 1 1 calc R . .
C24 C 0.2113(4) 0.09854(10) 0.4512(7) 0.0417(11) Uani 1 1 d . . .
H24A H 0.2737 0.1073 0.5761 0.050 Uiso 1 1 calc R . .
H24B H 0.2266 0.1130 0.3696 0.050 Uiso 1 1 calc R . .
C25 C -0.2117(6) 0.12939(17) 0.4916(8) 0.0672(17) Uani 1 1 d . . .
H25A H -0.1660 0.1516 0.5002 0.081 Uiso 0.64(2) 1 calc PR A 1
H25B H -0.1392 0.1157 0.5975 0.081 Uiso 0.64(2) 1 calc PR A 1
H25C H -0.1111 0.1214 0.5907 0.081 Uiso 0.36(2) 1 calc PR A 2
H25D H -0.2058 0.1539 0.4790 0.081 Uiso 0.36(2) 1 calc PR A 2
C26 C -0.3660(11) 0.1327(3) 0.4785(15) 0.050(3) Uiso 0.64(2) 1 d P A 1
H26A H -0.3526 0.1368 0.5983 0.060 Uiso 0.64(2) 1 calc PR A 1
H26B H -0.4296 0.1507 0.3937 0.060 Uiso 0.64(2) 1 calc PR A 1
C27 C -0.4318(12) 0.0981(3) 0.4056(16) 0.052(3) Uiso 0.64(2) 1 d P A 1
H27A H -0.5434 0.0976 0.3521 0.062 Uiso 0.64(2) 1 calc PR A 1
H27B H -0.3828 0.0808 0.5005 0.062 Uiso 0.64(2) 1 calc PR A 1
C26A C -0.324(2) 0.1220(6) 0.530(3) 0.063(5) Uiso 0.36(2) 1 d P A 2
H26C H -0.3415 0.1416 0.5862 0.076 Uiso 0.36(2) 1 calc PR A 2
H26D H -0.2901 0.1030 0.6166 0.076 Uiso 0.36(2) 1 calc PR A 2
C27A C -0.4675(16) 0.1129(5) 0.358(2) 0.037(5) Uiso 0.36(2) 1 d P A 2
H27C H -0.5265 0.1329 0.2897 0.045 Uiso 0.36(2) 1 calc PR A 2
H27D H -0.5328 0.0977 0.3788 0.045 Uiso 0.36(2) 1 calc PR A 2
C28 C -0.3910(5) 0.09420(13) 0.2626(7) 0.0506(12) Uani 1 1 d . . .
H28A H -0.3753 0.0703 0.2471 0.061 Uiso 0.64(2) 1 calc PR A 1
H28B H -0.4738 0.1031 0.1450 0.061 Uiso 0.64(2) 1 calc PR A 1
H28C H -0.3689 0.0705 0.3009 0.061 Uiso 0.36(2) 1 calc PR A 2
H28D H -0.4579 0.0952 0.1292 0.061 Uiso 0.36(2) 1 calc PR A 2
C29 C -0.0963(5) 0.21075(12) 0.3310(7) 0.0516(13) Uani 1 1 d . . .
H29A H -0.1526 0.2101 0.3943 0.062 Uiso 0.341(15) 1 calc PR B 1
H29B H -0.1681 0.2168 0.2029 0.062 Uiso 0.341(15) 1 calc PR B 1
H29C H -0.1974 0.2077 0.3163 0.062 Uiso 0.659(15) 1 calc PR B 2
H29D H -0.1091 0.2238 0.2270 0.062 Uiso 0.659(15) 1 calc PR B 2
C30 C 0.0310(19) 0.2350(3) 0.419(3) 0.053(5) Uiso 0.341(15) 1 d P B 1
H30A H 0.0005 0.2557 0.4535 0.064 Uiso 0.341(15) 1 calc PR B 1
H30B H 0.0694 0.2407 0.3389 0.064 Uiso 0.341(15) 1 calc PR B 1
C31 C 0.1524(16) 0.2148(4) 0.589(3) 0.045(4) Uiso 0.341(15) 1 d P B 1
H31A H 0.2557 0.2246 0.6477 0.054 Uiso 0.341(15) 1 calc PR B 1
H31B H 0.1226 0.2116 0.6793 0.054 Uiso 0.341(15) 1 calc PR B 1
C30A C 0.0125(8) 0.22832(18) 0.5080(12) 0.046(2) Uiso 0.659(15) 1 d P B 2
H30C H 0.0031 0.2199 0.6087 0.055 Uiso 0.659(15) 1 calc PR B 2
H30D H -0.0016 0.2529 0.4980 0.055 Uiso 0.659(15) 1 calc PR B 2
C31A C 0.1663(9) 0.2177(2) 0.5284(15) 0.050(2) Uiso 0.659(15) 1 d P B 2
H31C H 0.1856 0.2301 0.4441 0.060 Uiso 0.659(15) 1 calc PR B 2
H31D H 0.2533 0.2208 0.6538 0.060 Uiso 0.659(15) 1 calc PR B 2
C32 C 0.1356(7) 0.18159(16) 0.4794(12) 0.083(3) Uani 1 1 d . . .
H32A H 0.1957 0.1833 0.4211 0.100 Uiso 0.341(15) 1 calc PR B 1
H32B H 0.1710 0.1619 0.5605 0.100 Uiso 0.341(15) 1 calc PR B 1
H32C H 0.1970 0.1736 0.4298 0.100 Uiso 0.659(15) 1 calc PR B 2
H32D H 0.1616 0.1680 0.5872 0.100 Uiso 0.659(15) 1 calc PR B 2

loop_
_atom_site_aniso_label
_atom_site_aniso_U_11
_atom_site_aniso_U_22
_atom_site_aniso_U_33
_atom_site_aniso_U_23
_atom_site_aniso_U_13
_atom_site_aniso_U_12
I1 0.02275(10) 0.04925(15) 0.04516(15) 0.00936(18) 0.01507(9) 0.00679(14)
Ca1 0.0208(3) 0.0322(4) 0.0260(4) -0.0013(3) 0.0128(3) 0.0019(3)
O1 0.0256(10) 0.0357(13) 0.0390(14) 0.007(2) 0.0152(10) 0.0048(17)
O2 0.0287(13) 0.0600(19) 0.0271(16) -0.0051(14) 0.0181(12) -0.0066(12)
O3 0.0297(15) 0.0288(17) 0.0362(19) -0.0028(14) 0.0127(14) 0.0007(12)
C1 0.0233(17) 0.029(2) 0.027(2) 0.0022(17) 0.0136(16) 0.0038(15)
C2 0.0278(19) 0.029(2) 0.024(2) -0.0032(17) 0.0140(17) -0.0017(16)
C3 0.036(3) 0.032(2) 0.035(3) -0.008(2) 0.019(2) 0.0002(15)
C4 0.031(2) 0.048(3) 0.040(3) -0.010(2) 0.022(2) 0.0009(19)
C5 0.0243(18) 0.044(2) 0.034(3) -0.007(2) 0.0166(18) -0.0041(17)
C6 0.0206(18) 0.037(2) 0.028(2) -0.0022(16) 0.0104(15) -0.0035(14)
C7 0.0278(19) 0.033(2) 0.027(2) -0.0019(16) 0.0156(16) -0.0039(15)
C8 0.028(2) 0.037(2) 0.043(3) -0.003(2) 0.0184(19) -0.0032(16)
C9 0.035(2) 0.042(3) 0.040(3) -0.007(2) 0.0144(19) -0.0106(18)
C10 0.050(2) 0.032(2) 0.033(2) -0.0017(19) 0.016(2) -0.0031(18)
C11 0.036(2) 0.034(2) 0.039(3) 0.003(2) 0.0192(19) 0.0030(17)
C12 0.0295(18) 0.032(2) 0.034(2) 0.0008(18) 0.0175(17) -0.0037(15)
C13 0.066(3) 0.029(2) 0.066(4) -0.006(2) 0.023(3) -0.008(2)
C14 0.0348(19) 0.0272(19) 0.021(2) -0.0043(16) 0.0156(16) -0.0017(15)
C15 0.036(2) 0.0280(19) 0.028(2) -0.0050(17) 0.0190(17) -0.0059(15)
C16 0.0340(18) 0.039(2) 0.033(3) -0.0093(19) 0.0201(18) -0.0102(16)
C17 0.054(3) 0.043(3) 0.030(3) -0.005(2) 0.024(2) -0.016(2)
C18 0.059(3) 0.029(2) 0.039(3) -0.0007(19) 0.026(2) -0.0069(19)
C19 0.039(2) 0.033(2) 0.032(3) 0.0001(18) 0.0185(19) -0.0005(16)
C20 0.061(3) 0.068(3) 0.057(4) 0.000(3) 0.033(3) -0.026(3)
C21 0.044(2) 0.037(2) 0.031(3) 0.0025(19) 0.0190(18) -0.0016(17)
C22 0.050(2) 0.032(2) 0.042(3) 0.005(2) 0.020(2) 0.0055(19)
C23 0.039(2) 0.042(3) 0.052(3) 0.003(2) 0.024(2) 0.0109(18)
C24 0.0234(18) 0.040(2) 0.054(3) 0.007(2) 0.0156(19) 0.0038(16)
C25 0.067(3) 0.109(5) 0.041(3) -0.028(3) 0.040(3) -0.040(3)
C28 0.048(2) 0.066(3) 0.048(3) -0.021(3) 0.033(2) -0.023(2)
C29 0.049(3) 0.040(3) 0.054(3) -0.005(2) 0.019(2) 0.013(2)
C32 0.039(3) 0.050(4) 0.107(6) -0.026(4) 0.002(3) -0.004(3)

loop_
_atom_type_symbol
_atom_type_description
_atom_type_scat_dispersion_real
_atom_type_scat_dispersion_imag
_atom_type_scat_source
C C 0.0033 0.0016 'International Tables Vol C Tables 4.2.6.8 and 6.1.1.4'
H H 0.0000 0.0000 'International Tables Vol C Tables 4.2.6.8 and 6.1.1.4'
O O 0.0106 0.0060 'International Tables Vol C Tables 4.2.6.8 and 6.1.1.4'
Ca Ca 0.2262 0.3064 'International Tables Vol C Tables 4.2.6.8 and 6.1.1.4'
I I -0.4742 1.8119 'International Tables Vol C Tables 4.2.6.8 and 6.1.1.4'

loop_
_geom_angle_atom_site_label_1
_geom_angle_atom_site_label_2
_geom_angle_atom_site_label_3
_geom_angle
O3 Ca1 O1 89.54(11)
O3 Ca1 O2 94.25(11)
O1 Ca1 O2 75.87(12)
O3 Ca1 C1 115.05(12)
O1 Ca1 C1 84.76(14)
O2 Ca1 C1 144.74(11)
O3 Ca1 I1 97.50(8)
O1 Ca1 I1 160.57(10)
O2 Ca1 I1 85.54(7)
C1 Ca1 I1 108.20(9)
O3 Ca1 C15 176.66(11)
O1 Ca1 C15 90.60(11)
O2 Ca1 C15 89.02(10)
C1 Ca1 C15 61.65(11)
I1 Ca1 C15 83.42(7)
C21 O1 C24 108.3(3)
C21 O1 Ca1 123.6(3)
C24 O1 Ca1 123.7(3)
C25 O2 C28 108.5(3)
C25 O2 Ca1 118.8(3)
C28 O2 Ca1 129.7(3)
C29 O3 C32 108.4(4)
C29 O3 Ca1 127.2(3)
C32 O3 Ca1 124.1(3)
C2 C1 C6 114.7(3)
C2 C1 Ca1 116.9(3)
C6 C1 Ca1 124.6(3)
C3 C2 C1 122.3(3)
C3 C2 C14 119.4(3)
C1 C2 C14 118.2(3)
C4 C3 C2 120.4(4)
C4 C3 H3A 119.8
C2 C3 H3A 119.8
C3 C4 C5 119.7(4)
C3 C4 H4A 120.1
C5 C4 H4A 120.1
C4 C5 C6 119.9(4)
C4 C5 H5A 120.1
C6 C5 H5A 120.1
C5 C6 C1 122.7(3)
C5 C6 C7 118.4(3)
C1 C6 C7 118.9(3)
C12 C7 C8 116.9(3)
C12 C7 C6 120.8(3)
C8 C7 C6 122.3(3)
C7 C8 C9 121.0(4)
C7 C8 H8A 119.5
C9 C8 H8A 119.5
C10 C9 C8 121.6(4)
C10 C9 H9A 119.2
C8 C9 H9A 119.2
C9 C10 C11 117.4(4)
C9 C10 C13 121.9(4)
C11 C10 C13 120.6(4)
C12 C11 C10 121.1(4)
C12 C11 H11A 119.4
C10 C11 H11A 119.4
C11 C12 C7 121.9(3)
C11 C12 H12A 119.1
C7 C12 H12A 119.1
C10 C13 H13A 109.5
C10 C13 H13B 109.5
H13A C13 H13B 109.5
C10 C13 H13C 109.5
H13A C13 H13C 109.5
H13B C13 H13C 109.5
C15 C14 C19 116.8(3)
C15 C14 C2 120.5(3)
C19 C14 C2 122.7(3)
C14 C15 C16 122.1(4)
C14 C15 Ca1 92.0(2)
C16 C15 Ca1 118.1(3)
C14 C15 H15A 119.0
C16 C15 H15A 119.0
Ca1 C15 H15A 58.6
C17 C16 C15 120.3(4)
C17 C16 H16A 119.9
C15 C16 H16A 119.9
C18 C17 C16 117.9(4)
C18 C17 C20 121.1(4)
C16 C17 C20 121.0(4)
C17 C18 C19 122.2(4)
C17 C18 H18A 118.9
C19 C18 H18A 118.9
C18 C19 C14 120.7(4)
C18 C19 H19A 119.6
C14 C19 H19A 119.6
C17 C20 H20A 109.5
C17 C20 H20B 109.5
H20A C20 H20B 109.5
C17 C20 H20C 109.5
H20A C20 H20C 109.5
H20B C20 H20C 109.5
O1 C21 C22 106.8(3)
O1 C21 H21A 110.4
C22 C21 H21A 110.4
O1 C21 H21B 110.4
C22 C21 H21B 110.4
H21A C21 H21B 108.6
C23 C22 C21 104.6(3)
C23 C22 H22A 110.8
C21 C22 H22A 110.8
C23 C22 H22B 110.8
C21 C22 H22B 110.8
H22A C22 H22B 108.9
C24 C23 C22 103.6(4)
C24 C23 H23A 111.0
C22 C23 H23A 111.0
C24 C23 H23B 111.0
C22 C23 H23B 111.0
H23A C23 H23B 109.0
O1 C24 C23 104.7(3)
O1 C24 H24A 110.8
C23 C24 H24A 110.8
O1 C24 H24B 110.8
C23 C24 H24B 110.8
H24A C24 H24B 108.9
C26A C25 O2 107.9(8)
C26A C25 C26 23.2(9)
O2 C25 C26 103.0(5)
C26A C25 H25A 126.5
O2 C25 H25A 111.2
C26 C25 H25A 111.2
C26A C25 H25B 88.5
O2 C25 H25B 111.2
C26 C25 H25B 111.2
H25A C25 H25B 109.1
C26A C25 H25C 110.1
O2 C25 H25C 110.1
C26 C25 H25C 131.4
H25A C25 H25C 89.0
H25B C25 H25C 23.1
C26A C25 H25D 110.1
O2 C25 H25D 110.1
C26 C25 H25D 91.6
H25A C25 H25D 21.1
H25B C25 H25D 125.9
H25C C25 H25D 108.4
C27 C26 C25 99.7(8)
C27 C26 H26A 111.8
C25 C26 H26A 111.8
C27 C26 H26B 111.8
C25 C26 H26B 111.8
H26A C26 H26B 109.5
C26 C27 C28 100.4(8)
C26 C27 H27A 111.7
C28 C27 H27A 111.7
C26 C27 H27B 111.7
C28 C27 H27B 111.7
H27A C27 H27B 109.5
C25 C26A C27A 108.8(15)
C25 C26A H26C 109.9
C27A C26A H26C 109.9
C25 C26A H26D 109.9
C27A C26A H26D 109.9
H26C C26A H26D 108.3
C26A C27A C28 97.6(12)
C26A C27A H27C 112.2
C28 C27A H27C 112.2
C26A C27A H27D 112.3
C28 C27A H27D 112.3
H27C C27A H27D 109.8
O2 C28 C27 106.8(5)
O2 C28 C27A 103.2(5)
C27 C28 C27A 25.8(5)
O2 C28 H28A 110.4
C27 C28 H28A 110.4
C27A C28 H28A 132.9
O2 C28 H28B 110.4
C27 C28 H28B 110.4
C27A C28 H28B 88.6
H28A C28 H28B 108.6
O2 C28 H28C 111.1
C27 C28 H28C 86.4
C27A C28 H28C 111.1
H28A C28 H28C 25.5
H28B C28 H28C 127.6
O2 C28 H28D 111.1
C27 C28 H28D 129.3
C27A C28 H28D 111.1
H28A C28 H28D 86.6
H28B C28 H28D 24.0
H28C C28 H28D 109.1
O3 C29 C30 105.2(6)
O3 C29 C30A 104.8(4)
C30 C29 C30A 36.2(7)
O3 C29 H29A 110.7
C30 C29 H29A 110.7
C30A C29 H29A 77.6
O3 C29 H29B 110.7
C30 C29 H29B 110.7
C30A C29 H29B 138.0
H29A C29 H29B 108.8
O3 C29 H29C 110.8
C30 C29 H29C 137.5
C30A C29 H29C 110.8
H29A C29 H29C 34.9
H29B C29 H29C 76.9
O3 C29 H29D 110.8
C30 C29 H29D 77.4
C30A C29 H29D 110.8
H29A C29 H29D 133.4
H29B C29 H29D 35.1
H29C C29 H29D 108.9
C29 C30 C31 101.5(11)
C29 C30 H30A 111.5
C31 C30 H30A 111.5
C29 C30 H30B 111.5
C31 C30 H30B 111.5
H30A C30 H30B 109.3
C32 C31 C30 94.6(12)
C32 C31 H31A 112.8
C30 C31 H31A 112.8
C32 C31 H31B 112.8
C30 C31 H31B 112.8
H31A C31 H31B 110.3
C29 C30A C31A 98.9(6)
C29 C30A H30C 112.0
C31A C30A H30C 112.0
C29 C30A H30D 112.0
C31A C30A H30D 112.0
H30C C30A H30D 109.7
C32 C31A C30A 100.5(7)
C32 C31A H31C 111.7
C30A C31A H31C 111.7
C32 C31A H31D 111.7
C30A C31A H31D 111.7
H31C C31A H31D 109.5
O3 C32 C31A 106.5(6)
O3 C32 C31 105.3(7)
C31A C32 C31 23.2(6)
O3 C32 H32A 110.7
C31A C32 H32A 89.2
C31 C32 H32A 110.7
O3 C32 H32B 110.7
C31A C32 H32B 128.6
C31 C32 H32B 110.7
H32A C32 H32B 108.8
O3 C32 H32C 110.4
C31A C32 H32C 110.4
C31 C32 H32C 129.8
H32A C32 H32C 22.9
H32B C32 H32C 88.4
O3 C32 H32D 110.4
C31A C32 H32D 110.4
C31 C32 H32D 89.9
H32A C32 H32D 126.2
H32B C32 H32D 22.4
H32C C32 H32D 108.6

loop_
_geom_bond_atom_site_label_1
_geom_bond_atom_site_label_2
_geom_bond_distance
I1 Ca1 3.0754(7)
Ca1 O3 2.344(3)
Ca1 O1 2.384(4)
Ca1 O2 2.390(3)
Ca1 C1 2.517(4)
Ca1 C15 3.130(4)
O1 C21 1.444(5)
O1 C24 1.451(5)
O2 C25 1.441(6)
O2 C28 1.444(5)
O3 C29 1.441(5)
O3 C32 1.451(5)
C1 C2 1.419(5)
C1 C6 1.424(5)
C2 C3 1.398(5)
C2 C14 1.489(5)
C3 C4 1.380(6)
C3 H3A 0.9500
C4 C5 1.385(6)
C4 H4A 0.9500
C5 C6 1.396(5)
C5 H5A 0.9500
C6 C7 1.497(5)
C7 C12 1.394(5)
C7 C8 1.395(5)
C8 C9 1.394(6)
C8 H8A 0.9500
C9 C10 1.382(6)
C9 H9A 0.9500
C10 C11 1.393(6)
C10 C13 1.514(6)
C11 C12 1.380(6)
C11 H11A 0.9500
C12 H12A 0.9500
C13 H13A 0.9800
C13 H13B 0.9800
C13 H13C 0.9800
C14 C15 1.385(5)
C14 C19 1.406(5)
C15 C16 1.397(5)
C15 H15A 0.9500
C16 C17 1.393(6)
C16 H16A 0.9500
C17 C18 1.370(7)
C17 C20 1.513(6)
C18 C19 1.385(6)
C18 H18A 0.9500
C19 H19A 0.9500
C20 H20A 0.9800
C20 H20B 0.9800
C20 H20C 0.9800
C21 C22 1.514(6)
C21 H21A 0.9900
C21 H21B 0.9900
C22 C23 1.508(6)
C22 H22A 0.9900
C22 H22B 0.9900
C23 C24 1.490(6)
C23 H23A 0.9900
C23 H23B 0.9900
C24 H24A 0.9900
C24 H24B 0.9900
C25 C26A 1.398(18)
C25 C26 1.543(10)
C25 H25A 0.9900
C25 H25B 0.9900
C25 H25C 0.9900
C25 H25D 0.9900
C26 C27 1.522(14)
C26 H26A 0.9900
C26 H26B 0.9900
C27 C28 1.518(12)
C27 H27A 0.9900
C27 H27B 0.9900
C26A C27A 1.49(2)
C26A H26C 0.9900
C26A H26D 0.9900
C27A C28 1.603(15)
C27A H27C 0.9900
C27A H27D 0.9900
C28 H28A 0.9900
C28 H28B 0.9900
C28 H28C 0.9900
C28 H28D 0.9900
C29 C30 1.480(16)
C29 C30A 1.517(9)
C29 H29A 0.9900
C29 H29B 0.9900
C29 H29C 0.9900
C29 H29D 0.9900
C30 C31 1.57(3)
C30 H30A 0.9900
C30 H30B 0.9900
C31 C32 1.589(17)
C31 H31A 0.9900
C31 H31B 0.9900
C30A C31A 1.562(12)
C30A H30C 0.9900
C30A H30D 0.9900
C31A C32 1.488(10)
C31A H31C 0.9900
C31A H31D 0.9900
C32 H32A 0.9900
C32 H32B 0.9900
C32 H32C 0.9900
C32 H32D 0.9900
